data_7134173
loop_
_publ_author_name
'Nallamilli, Tarun'
'Munakala, Anandarao'
'Dhanavath, Ramulu'
'Mahendran, Hariharan'
'Chegondi, Rambabu'

_publ_section_title
;
 Pd(II)-Catalyzed Cyclization of Alkyne-Tethered Malononitriles via
 Nitrile Insertion
;
_journal_name_full 'Chemical Communications'
_journal_paper_doi 10.1039/D4CC05973E
_journal_year 2025
_chemical_formula_moiety 'C19 H20 O3'
_chemical_formula_sum 'C19 H20 O3'
_chemical_formula_weight 296.35
_space_group_crystal_system monoclinic
_space_group_IT_number 14
_space_group_name_Hall '-P 2ybc'
_space_group_name_H-M_alt 'P 1 21/c 1'
_atom_sites_solution_hydrogens geom
_audit_creation_method SHELXL-2019/3
_audit_update_record
;
2024-11-04 deposited with the CCDC.	2025-01-15 downloaded from the CCDC.
;
_cell_angle_alpha 90
_cell_angle_beta 103.590(5)
_cell_angle_gamma 90
_cell_formula_units_Z 4
_cell_length_a 12.6120(14)
_cell_length_b 5.6910(6)
_cell_length_c 22.766(3)
_cell_measurement_reflns_used 7654
_cell_measurement_temperature 294(2)
_cell_measurement_theta_max 28.801
_cell_measurement_theta_min 2.170
_cell_volume 1588.3(3)
_computing_cell_refinement '<i>SAINT</i> (Bruker, 2016)'
_computing_data_collection '<i>APEX3</i> (Bruker, 2016)'
_computing_data_reduction 'Bruker SAINT'
_computing_structure_refinement 'SHELXL-2019/2 (Sheldrick, 2019)'
_computing_structure_solution 'SHELXT 2018/2 (Sheldrick, 2018)'
_diffrn_ambient_temperature 294(2)
_diffrn_measured_fraction_theta_full 0.998
_diffrn_measured_fraction_theta_max 0.999
_diffrn_measurement_device_type 'Bruker D8 QUEST PHOTON III C7 HPAD'
_diffrn_measurement_method '\w and \f'
_diffrn_radiation_type MoK\a
_diffrn_radiation_wavelength 0.71073
_diffrn_reflns_av_R_equivalents 0.0620
_diffrn_reflns_av_unetI/netI 0.0317
_diffrn_reflns_Laue_measured_fraction_full 0.998
_diffrn_reflns_Laue_measured_fraction_max 0.999
_diffrn_reflns_limit_h_max 16
_diffrn_reflns_limit_h_min -16
_diffrn_reflns_limit_k_max 7
_diffrn_reflns_limit_k_min -7
_diffrn_reflns_limit_l_max 29
_diffrn_reflns_limit_l_min -29
_diffrn_reflns_number 26864
_diffrn_reflns_point_group_measured_fraction_full 0.998
_diffrn_reflns_point_group_measured_fraction_max 0.999
_diffrn_reflns_theta_full 25.242
_diffrn_reflns_theta_max 27.489
_diffrn_reflns_theta_min 2.170
_diffrn_source microfocus
_exptl_absorpt_coefficient_mu 0.083
_exptl_absorpt_correction_T_max 0.7461
_exptl_absorpt_correction_T_min 0.6837
_exptl_absorpt_correction_type multi-scan
_exptl_absorpt_process_details
;
 SADABS 2016/2: Krause, L., Herbst-Irmer, R., Sheldrick G.M. & Stalke D.,
 J. Appl. Cryst. 48 (2015) 3-10
;
_exptl_crystal_density_diffrn 1.239
_exptl_crystal_description BLOCK
_exptl_crystal_F_000 632
_exptl_crystal_size_max 0.240
_exptl_crystal_size_mid 0.180
_exptl_crystal_size_min 0.160
_refine_diff_density_max 0.213
_refine_diff_density_min -0.144
_refine_diff_density_rms 0.032
_refine_ls_extinction_method none
_refine_ls_goodness_of_fit_ref 1.036
_refine_ls_hydrogen_treatment constr
_refine_ls_matrix_type full
_refine_ls_number_parameters 220
_refine_ls_number_reflns 3649
_refine_ls_number_restraints 12
_refine_ls_restrained_S_all 1.042
_refine_ls_R_factor_all 0.0853
_refine_ls_R_factor_gt 0.0517
_refine_ls_shift/su_max 0.000
_refine_ls_shift/su_mean 0.000
_refine_ls_structure_factor_coef Fsqd
_refine_ls_weighting_details 'w=1/[\s^2^(Fo^2^)+(0.0655P)^2^+0.4172P] where P=(Fo^2^+2Fc^2^)/3'
_refine_ls_weighting_scheme calc
_refine_ls_wR_factor_gt 0.1369
_refine_ls_wR_factor_ref 0.1630
_reflns_Friedel_coverage 0.000
_reflns_number_gt 2251
_reflns_number_total 3649
_reflns_threshold_expression 'I > 2\s(I)'
_cod_data_source_file d4cc05973e2.cif
_cod_data_source_block KB1655_0m_a
_cod_original_cell_volume 1588.2(3)
_cod_original_sg_symbol_H-M 'P 21/c'
_cod_database_code 7134173
_shelx_shelxl_version_number 2019/3
_shelx_space_group_comment
;
The symmetry employed for this shelxl refinement is uniquely defined
by the following loop, which should always be used as a source of
symmetry information in preference to the above space-group names.
They are only intended as comments.
;
_shelx_estimated_absorpt_t_min 0.980
_shelx_estimated_absorpt_t_max 0.987

loop_
_space_group_symop_operation_xyz
'x, y, z'
'-x, y+1/2, -z+1/2'
'-x, -y, -z'
'x, -y-1/2, z-1/2'

loop_
_atom_site_label
_atom_site_type_symbol
_atom_site_fract_x
_atom_site_fract_y
_atom_site_fract_z
_atom_site_U_iso_or_equiv
_atom_site_adp_type
_atom_site_occupancy
_atom_site_site_symmetry_order
_atom_site_calc_flag
_atom_site_refinement_flags_posn
_atom_site_refinement_flags_adp
_atom_site_refinement_flags_occupancy
_atom_site_disorder_assembly
_atom_site_disorder_group
O3 O 0.84873(14) 0.7871(3) 0.42728(9) 0.0898(6) Uani 1 1 d . . . . .
C1 C 0.50870(16) 0.1121(4) 0.41931(10) 0.0585(5) Uani 1 1 d . . . . .
C2 C 0.52201(15) 0.1961(4) 0.35767(9) 0.0585(5) Uani 1 1 d . . . . .
H2 H 0.491088 0.354349 0.350194 0.070 Uiso 1 1 calc R U . . .
C3 C 0.46136(16) 0.0321(4) 0.30751(9) 0.0619(5) Uani 1 1 d . . . . .
H3A H 0.484371 0.067239 0.270694 0.074 Uiso 1 1 calc R U . . .
H3B H 0.482532 -0.128614 0.318726 0.074 Uiso 1 1 calc R U . . .
C4 C 0.33886(16) 0.0496(3) 0.29464(8) 0.0543(5) Uani 1 1 d . . . . .
C5 C 0.27650(17) -0.1177(4) 0.31418(9) 0.0625(5) Uani 1 1 d . . . . .
H5 H 0.310414 -0.245054 0.336517 0.075 Uiso 1 1 calc R U . . .
C6 C 0.16418(18) -0.0995(4) 0.30117(10) 0.0694(6) Uani 1 1 d . . . . .
H6 H 0.123509 -0.213458 0.315298 0.083 Uiso 1 1 calc R U . . .
C7 C 0.11214(18) 0.0845(4) 0.26770(11) 0.0724(6) Uani 1 1 d . . . . .
H7 H 0.036412 0.094149 0.258480 0.087 Uiso 1 1 calc R U . . .
C8 C 0.1724(2) 0.2546(4) 0.24785(11) 0.0726(6) Uani 1 1 d . . . . .
H8 H 0.137676 0.380695 0.225284 0.087 Uiso 1 1 calc R U . . .
C9 C 0.28439(19) 0.2383(4) 0.26140(10) 0.0667(6) Uani 1 1 d . . . . .
H9 H 0.324694 0.355347 0.248166 0.080 Uiso 1 1 calc R U . . .
C10 C 0.64398(16) 0.2060(4) 0.35695(11) 0.0644(5) Uani 1 1 d . . . . .
H10A H 0.679567 0.067008 0.377098 0.077 Uiso 1 1 calc R U . . .
H10B H 0.650049 0.200259 0.315286 0.077 Uiso 1 1 calc R U . . .
C11 C 0.70448(16) 0.4199(4) 0.38661(10) 0.0609(5) Uani 1 1 d . . . . .
H9A H 0.695708 0.433301 0.427682 0.073 Uiso 1 1 calc R U . . .
H9B H 0.674084 0.559813 0.364673 0.073 Uiso 1 1 calc R U . . .
C12 C 0.82550(16) 0.4017(3) 0.38738(9) 0.0579(5) Uani 1 1 d . . . . .
H12A H 0.855283 0.263907 0.410516 0.069 Uiso 1 1 calc R U . . .
H12B H 0.832814 0.378785 0.346298 0.069 Uiso 1 1 calc R U . . .
C13 C 0.89150(17) 0.6104(3) 0.41339(9) 0.0575(5) Uani 1 1 d . . . . .
C14 C 1.01299(16) 0.5997(3) 0.42218(8) 0.0515(4) Uani 1 1 d . . . . .
C15 C 1.06654(17) 0.4096(3) 0.40360(9) 0.0601(5) Uani 1 1 d . . . . .
H15 H 1.026391 0.283446 0.383964 0.072 Uiso 1 1 calc R U . . .
C16 C 1.17922(18) 0.4073(4) 0.41422(10) 0.0665(6) Uani 1 1 d . . . . .
H16 H 1.214308 0.280220 0.401401 0.080 Uiso 1 1 calc R U . . .
C17 C 1.23918(18) 0.5907(4) 0.44340(10) 0.0684(6) Uani 1 1 d . . . . .
H17 H 1.314913 0.586712 0.451078 0.082 Uiso 1 1 calc R U . . .
C18 C 1.1877(2) 0.7807(4) 0.46141(10) 0.0692(6) Uani 1 1 d . . . . .
H18 H 1.228686 0.906500 0.480662 0.083 Uiso 1 1 calc R U . . .
C19 C 1.07571(19) 0.7860(4) 0.45108(9) 0.0607(5) Uani 1 1 d . . . . .
H19 H 1.041593 0.915305 0.463544 0.073 Uiso 1 1 calc R U . . .
O1 O 0.4957(12) 0.268(3) 0.4581(6) 0.070(2) Uani 0.56(3) 1 d . U P A 1
H1O H 0.476942 0.203930 0.486292 0.106 Uiso 0.56(3) 1 calc R U P A 1
O2 O 0.5114(10) -0.0968(15) 0.4297(4) 0.0703(18) Uani 0.56(3) 1 d . U P A 1
O1D O 0.4673(15) 0.253(4) 0.4481(9) 0.083(3) Uani 0.44(3) 1 d . U P A 2
O2D O 0.5464(14) -0.097(3) 0.4402(8) 0.090(3) Uani 0.44(3) 1 d . U P A 2
H2D H 0.509161 -0.148244 0.462385 0.135 Uiso 0.44(3) 1 calc R U P A 2

loop_
_atom_site_aniso_label
_atom_site_aniso_U_11
_atom_site_aniso_U_22
_atom_site_aniso_U_33
_atom_site_aniso_U_23
_atom_site_aniso_U_13
_atom_site_aniso_U_12
O3 0.0709(11) 0.0656(10) 0.1322(16) -0.0191(10) 0.0227(10) 0.0123(8)
C1 0.0432(10) 0.0672(13) 0.0644(12) -0.0079(11) 0.0114(9) 0.0002(9)
C2 0.0471(10) 0.0639(12) 0.0658(12) -0.0028(10) 0.0159(9) 0.0009(9)
C3 0.0571(11) 0.0692(12) 0.0626(12) -0.0060(10) 0.0201(9) 0.0001(10)
C4 0.0536(10) 0.0595(11) 0.0502(10) -0.0055(9) 0.0131(8) -0.0044(9)
C5 0.0644(12) 0.0612(12) 0.0608(12) 0.0066(10) 0.0124(9) -0.0044(10)
C6 0.0619(12) 0.0778(14) 0.0678(13) 0.0010(12) 0.0134(10) -0.0160(11)
C7 0.0528(12) 0.0882(16) 0.0726(14) -0.0063(13) 0.0075(10) -0.0022(12)
C8 0.0710(14) 0.0710(14) 0.0711(14) 0.0044(12) 0.0068(11) 0.0104(12)
C9 0.0704(14) 0.0607(12) 0.0698(13) 0.0074(10) 0.0183(11) -0.0086(10)
C10 0.0505(11) 0.0674(13) 0.0775(14) -0.0035(11) 0.0198(10) 0.0006(10)
C11 0.0544(11) 0.0637(12) 0.0645(12) 0.0028(10) 0.0138(9) 0.0039(9)
C12 0.0529(11) 0.0570(11) 0.0650(12) 0.0072(10) 0.0162(9) 0.0018(9)
C13 0.0625(12) 0.0501(10) 0.0618(11) 0.0055(9) 0.0183(9) 0.0051(9)
C14 0.0564(10) 0.0498(10) 0.0501(9) 0.0065(8) 0.0159(8) 0.0023(8)
C15 0.0634(12) 0.0498(10) 0.0686(12) -0.0017(10) 0.0188(10) -0.0003(9)
C16 0.0594(12) 0.0650(13) 0.0781(14) 0.0014(11) 0.0221(10) 0.0076(10)
C17 0.0581(12) 0.0807(15) 0.0660(12) 0.0090(12) 0.0134(10) -0.0012(11)
C18 0.0710(14) 0.0711(14) 0.0623(12) -0.0012(11) 0.0093(10) -0.0151(12)
C19 0.0744(14) 0.0529(11) 0.0562(11) -0.0023(9) 0.0186(10) -0.0004(10)
O1 0.075(6) 0.083(3) 0.053(3) -0.011(2) 0.016(3) -0.003(3)
O2 0.085(5) 0.064(3) 0.058(2) 0.0083(17) 0.009(3) 0.007(3)
O1D 0.074(7) 0.103(5) 0.073(6) -0.017(4) 0.022(5) 0.020(5)
O2D 0.083(6) 0.115(4) 0.076(6) 0.006(4) 0.027(4) 0.029(4)

loop_
_atom_type_symbol
_atom_type_description
_atom_type_scat_dispersion_real
_atom_type_scat_dispersion_imag
_atom_type_scat_source
C C 0.0033 0.0016 'International Tables Vol C Tables 4.2.6.8 and 6.1.1.4'
H H 0.0000 0.0000 'International Tables Vol C Tables 4.2.6.8 and 6.1.1.4'
O O 0.0106 0.0060 'International Tables Vol C Tables 4.2.6.8 and 6.1.1.4'

loop_
_geom_angle_atom_site_label_1
_geom_angle_atom_site_label_2
_geom_angle_atom_site_label_3
_geom_angle
_geom_angle_site_symmetry_1
_geom_angle_site_symmetry_3
_geom_angle_publ_flag
O2 C1 O1 123.0(8) . . ?
O1D C1 O2D 123.8(11) . . ?
O2 C1 C2 118.8(5) . . ?
O1D C1 C2 116.0(10) . . ?
O1 C1 C2 118.2(6) . . ?
O2D C1 C2 120.2(7) . . ?
C1 C2 C3 110.50(17) . . ?
C1 C2 C10 110.23(17) . . ?
C3 C2 C10 109.78(16) . . ?
C1 C2 H2 108.8 . . ?
C3 C2 H2 108.8 . . ?
C10 C2 H2 108.8 . . ?
C4 C3 C2 114.45(16) . . ?
C4 C3 H3A 108.6 . . ?
C2 C3 H3A 108.6 . . ?
C4 C3 H3B 108.6 . . ?
C2 C3 H3B 108.6 . . ?
H3A C3 H3B 107.6 . . ?
C5 C4 C9 117.50(19) . . ?
C5 C4 C3 122.03(19) . . ?
C9 C4 C3 120.47(18) . . ?
C4 C5 C6 121.0(2) . . ?
C4 C5 H5 119.5 . . ?
C6 C5 H5 119.5 . . ?
C7 C6 C5 120.7(2) . . ?
C7 C6 H6 119.7 . . ?
C5 C6 H6 119.7 . . ?
C6 C7 C8 119.5(2) . . ?
C6 C7 H7 120.2 . . ?
C8 C7 H7 120.2 . . ?
C7 C8 C9 119.8(2) . . ?
C7 C8 H8 120.1 . . ?
C9 C8 H8 120.1 . . ?
C8 C9 C4 121.4(2) . . ?
C8 C9 H9 119.3 . . ?
C4 C9 H9 119.3 . . ?
C11 C10 C2 115.16(17) . . ?
C11 C10 H10A 108.5 . . ?
C2 C10 H10A 108.5 . . ?
C11 C10 H10B 108.5 . . ?
C2 C10 H10B 108.5 . . ?
H10A C10 H10B 107.5 . . ?
C10 C11 C12 110.49(17) . . ?
C10 C11 H9A 109.6 . . ?
C12 C11 H9A 109.6 . . ?
C10 C11 H9B 109.6 . . ?
C12 C11 H9B 109.6 . . ?
H9A C11 H9B 108.1 . . ?
C13 C12 C11 114.49(17) . . ?
C13 C12 H12A 108.6 . . ?
C11 C12 H12A 108.6 . . ?
C13 C12 H12B 108.6 . . ?
C11 C12 H12B 108.6 . . ?
H12A C12 H12B 107.6 . . ?
O3 C13 C12 121.40(19) . . ?
O3 C13 C14 120.00(19) . . ?
C12 C13 C14 118.59(17) . . ?
C19 C14 C15 118.23(19) . . ?
C19 C14 C13 118.80(18) . . ?
C15 C14 C13 122.97(18) . . ?
C16 C15 C14 120.3(2) . . ?
C16 C15 H15 119.8 . . ?
C14 C15 H15 119.8 . . ?
C17 C16 C15 120.4(2) . . ?
C17 C16 H16 119.8 . . ?
C15 C16 H16 119.8 . . ?
C16 C17 C18 120.0(2) . . ?
C16 C17 H17 120.0 . . ?
C18 C17 H17 120.0 . . ?
C17 C18 C19 120.3(2) . . ?
C17 C18 H18 119.9 . . ?
C19 C18 H18 119.9 . . ?
C18 C19 C14 120.7(2) . . ?
C18 C19 H19 119.6 . . ?
C14 C19 H19 119.6 . . ?
C1 O1 H1O 109.5 . . ?
C1 O2D H2D 109.5 . . ?

loop_
_geom_bond_atom_site_label_1
_geom_bond_atom_site_label_2
_geom_bond_distance
_geom_bond_site_symmetry_2
_geom_bond_publ_flag
O3 C13 1.217(2) . ?
C1 O2 1.212(9) . ?
C1 O1D 1.23(2) . ?
C1 O1 1.291(15) . ?
C1 O2D 1.326(14) . ?
C1 C2 1.529(3) . ?
C2 C3 1.533(3) . ?
C2 C10 1.543(3) . ?
C2 H2 0.9800 . ?
C3 C4 1.507(3) . ?
C3 H3A 0.9700 . ?
C3 H3B 0.9700 . ?
C4 C5 1.374(3) . ?
C4 C9 1.398(3) . ?
C5 C6 1.381(3) . ?
C5 H5 0.9300 . ?
C6 C7 1.369(3) . ?
C6 H6 0.9300 . ?
C7 C8 1.371(3) . ?
C7 H7 0.9300 . ?
C8 C9 1.376(3) . ?
C8 H8 0.9300 . ?
C9 H9 0.9300 . ?
C10 C11 1.509(3) . ?
C10 H10A 0.9700 . ?
C10 H10B 0.9700 . ?
C11 C12 1.526(3) . ?
C11 H9A 0.9700 . ?
C11 H9B 0.9700 . ?
C12 C13 1.491(3) . ?
C12 H12A 0.9700 . ?
C12 H12B 0.9700 . ?
C13 C14 1.499(3) . ?
C14 C19 1.392(3) . ?
C14 C15 1.393(3) . ?
C15 C16 1.385(3) . ?
C15 H15 0.9300 . ?
C16 C17 1.366(3) . ?
C16 H16 0.9300 . ?
C17 C18 1.373(3) . ?
C17 H17 0.9300 . ?
C18 C19 1.377(3) . ?
C18 H18 0.9300 . ?
C19 H19 0.9300 . ?
O1 H1O 0.8200 . ?
O2D H2D 0.8200 . ?

loop_
_geom_torsion_atom_site_label_1
_geom_torsion_atom_site_label_2
_geom_torsion_atom_site_label_3
_geom_torsion_atom_site_label_4
_geom_torsion
_geom_torsion_site_symmetry_1
_geom_torsion_site_symmetry_2
_geom_torsion_site_symmetry_3
_geom_torsion_site_symmetry_4
_geom_torsion_publ_flag
O2 C1 C2 C3 39.3(7) . . . . ?
O1D C1 C2 C3 -121.6(10) . . . . ?
O1 C1 C2 C3 -141.1(8) . . . . ?
O2D C1 C2 C3 62.0(10) . . . . ?
O2 C1 C2 C10 -82.2(7) . . . . ?
O1D C1 C2 C10 116.8(10) . . . . ?
O1 C1 C2 C10 97.4(8) . . . . ?
O2D C1 C2 C10 -59.5(10) . . . . ?
C1 C2 C3 C4 71.2(2) . . . . ?
C10 C2 C3 C4 -167.00(18) . . . . ?
C2 C3 C4 C5 -103.8(2) . . . . ?
C2 C3 C4 C9 76.8(2) . . . . ?
C9 C4 C5 C6 0.2(3) . . . . ?
C3 C4 C5 C6 -179.15(19) . . . . ?
C4 C5 C6 C7 0.9(3) . . . . ?
C5 C6 C7 C8 -1.2(3) . . . . ?
C6 C7 C8 C9 0.4(4) . . . . ?
C7 C8 C9 C4 0.7(4) . . . . ?
C5 C4 C9 C8 -1.0(3) . . . . ?
C3 C4 C9 C8 178.4(2) . . . . ?
C1 C2 C10 C11 -79.7(2) . . . . ?
C3 C2 C10 C11 158.40(18) . . . . ?
C2 C10 C11 C12 175.77(18) . . . . ?
C10 C11 C12 C13 177.39(18) . . . . ?
C11 C12 C13 O3 -6.5(3) . . . . ?
C11 C12 C13 C14 173.68(16) . . . . ?
O3 C13 C14 C19 5.5(3) . . . . ?
C12 C13 C14 C19 -174.67(18) . . . . ?
O3 C13 C14 C15 -175.6(2) . . . . ?
C12 C13 C14 C15 4.2(3) . . . . ?
C19 C14 C15 C16 0.4(3) . . . . ?
C13 C14 C15 C16 -178.49(19) . . . . ?
C14 C15 C16 C17 0.5(3) . . . . ?
C15 C16 C17 C18 -1.2(3) . . . . ?
C16 C17 C18 C19 1.1(3) . . . . ?
C17 C18 C19 C14 -0.2(3) . . . . ?
C15 C14 C19 C18 -0.6(3) . . . . ?
C13 C14 C19 C18 178.39(19) . . . . ?
